data_4131290
loop_
_publ_author_name
'Xu, Huan'
'Li, Yi-Pan'
'Cai, Yan'
'Wang, Guo-Peng'
'Zhu, Shou-Fei'
'Zhou, Qi-Lin'

_publ_section_title
;
 Highly Enantioselective Copper- and Iron-Catalyzed Intramolecular
 Cyclopropanation of Indoles.
;
_journal_issue 23
_journal_name_full 'Journal of the American Chemical Society'
_journal_page_first 7697
_journal_page_last 7700
_journal_paper_doi 10.1021/jacs.7b03086
_journal_volume 139
_journal_year 2017
_chemical_absolute_configuration ad
_chemical_formula_moiety 'C25 H23 I N2 O2'
_chemical_formula_sum 'C25 H23 I N2 O2'
_chemical_formula_weight 510.35
_space_group_crystal_system monoclinic
_space_group_IT_number 4
_space_group_name_Hall 'P 2yb'
_space_group_name_H-M_alt 'P 1 21 1'
_atom_sites_solution_hydrogens mixed
_audit_creation_date 2016-02-29
_audit_creation_method
;
Olex2 1.2
(compiled 2015.09.30 svn.r3233 for OlexSys, GUI svn.r5103)
;
_cell_angle_alpha 90
_cell_angle_beta 97.0754(17)
_cell_angle_gamma 90
_cell_formula_units_Z 2
_cell_length_a 8.04752(15)
_cell_length_b 8.79412(14)
_cell_length_c 15.1588(3)
_cell_measurement_reflns_used 11349
_cell_measurement_temperature 113(2)
_cell_measurement_theta_max 31.0960
_cell_measurement_theta_min 2.3140
_cell_volume 1064.63(3)
_computing_cell_refinement 'CrysAlisPro 1.171.38.41 (Rigaku OD, 2015)'
_computing_data_collection 'CrystalClear-SM Expert 2.1 b42 (Rigaku, 2015)'
_computing_data_reduction 'CrysAlisPro 1.171.38.41 (Rigaku OD, 2015)'
_computing_molecular_graphics 'Olex2 (Dolomanov et al., 2009)'
_computing_publication_material 'Olex2 (Dolomanov et al., 2009)'
_computing_structure_refinement 'ShelXL (Sheldrick, 2015)'
_computing_structure_solution 'SHELXT 2014/5 (Sheldrick, 2014)'
_diffrn_ambient_temperature 113.15
_diffrn_detector PILT
_diffrn_measured_fraction_theta_full 0.997
_diffrn_measured_fraction_theta_max 0.884
_diffrn_measurement_details
;
List of Runs (angles in degrees, time in seconds):

  # Type    Start    End  Width  t~exp~   \w     \q     \k     \f   Frames
--------------------------------------------------------------------------
  1  \w   -105.00  75.00   0.50   10.00    --  -15.00  45.00   0.00  360
  2  \w   -105.00  75.00   0.50   10.00    --  -15.00  45.00  90.00  360
  3  \w   -105.00  75.00   0.50   10.00    --  -15.00  45.00 180.00  360
;
_diffrn_measurement_device 'Rigaku Xtalab P200'
_diffrn_measurement_device_type 'Rigaku Xtalab P200'
_diffrn_measurement_method '\w scans'
_diffrn_orient_matrix_type 'CrysAlisPro convention (1999,Acta A55,543-557)'
_diffrn_orient_matrix_UB_11 0.0053004000
_diffrn_orient_matrix_UB_12 0.0784338000
_diffrn_orient_matrix_UB_13 0.0106506000
_diffrn_orient_matrix_UB_21 -0.0244595000
_diffrn_orient_matrix_UB_22 0.0186331000
_diffrn_orient_matrix_UB_23 -0.0453361000
_diffrn_orient_matrix_UB_31 -0.0851862000
_diffrn_orient_matrix_UB_32 -0.0004456000
_diffrn_orient_matrix_UB_33 0.0076132000
_diffrn_radiation_monochromator confocal
_diffrn_radiation_probe x-ray
_diffrn_radiation_type MoK\a
_diffrn_radiation_wavelength 0.71073
_diffrn_reflns_av_R_equivalents 0.0346
_diffrn_reflns_av_unetI/netI 0.0237
_diffrn_reflns_Laue_measured_fraction_full 0.997
_diffrn_reflns_Laue_measured_fraction_max 0.884
_diffrn_reflns_limit_h_max 11
_diffrn_reflns_limit_h_min -11
_diffrn_reflns_limit_k_max 12
_diffrn_reflns_limit_k_min -12
_diffrn_reflns_limit_l_max 21
_diffrn_reflns_limit_l_min -21
_diffrn_reflns_number 12569
_diffrn_reflns_point_group_measured_fraction_full 0.982
_diffrn_reflns_point_group_measured_fraction_max 0.833
_diffrn_reflns_theta_full 26.000
_diffrn_reflns_theta_max 31.029
_diffrn_reflns_theta_min 2.550
_diffrn_source 'rotating anode'
_diffrn_source_type 'Enhance (Mo) X-ray Source'
_exptl_absorpt_coefficient_mu 1.528
_exptl_absorpt_correction_T_max 1.00000
_exptl_absorpt_correction_T_min 0.79146
_exptl_absorpt_correction_type multi-scan
_exptl_absorpt_process_details
;
CrysAlisPro 1.171.38.41 (Rigaku Oxford Diffraction, 2015)
Empirical absorption correction using spherical harmonics,
 implemented in SCALE3 ABSPACK scaling algorithm.
;
_exptl_crystal_colour colourless
_exptl_crystal_colour_primary colourless
_exptl_crystal_density_diffrn 1.592
_exptl_crystal_description plate
_exptl_crystal_F_000 512
_exptl_crystal_size_max 0.24
_exptl_crystal_size_mid 0.2
_exptl_crystal_size_min 0.14
_refine_diff_density_max 1.042
_refine_diff_density_min -1.458
_refine_diff_density_rms 0.093
_refine_ls_abs_structure_details
;
 Flack x determined using 2397 quotients [(I+)-(I-)]/[(I+)+(I-)]
 (Parsons, Flack and Wagner, Acta Cryst. B69 (2013) 249-259).
;
_refine_ls_abs_structure_Flack -0.031(18)
_refine_ls_extinction_coef 0.0075(14)
_refine_ls_extinction_expression Fc^*^=kFc[1+0.001xFc^2^\l^3^/sin(2\q)]^-1/4^
_refine_ls_extinction_method 'SHELXL-2014/8 (Sheldrick 2014'
_refine_ls_goodness_of_fit_ref 1.056
_refine_ls_hydrogen_treatment mixed
_refine_ls_matrix_type full
_refine_ls_number_parameters 280
_refine_ls_number_reflns 5673
_refine_ls_number_restraints 1
_refine_ls_restrained_S_all 1.056
_refine_ls_R_factor_all 0.0359
_refine_ls_R_factor_gt 0.0351
_refine_ls_shift/su_max 0.000
_refine_ls_shift/su_mean 0.000
_refine_ls_structure_factor_coef Fsqd
_refine_ls_weighting_details 'w=1/[\s^2^(Fo^2^)+(0.0490P)^2^+1.3280P] where P=(Fo^2^+2Fc^2^)/3'
_refine_ls_weighting_scheme calc
_refine_ls_wR_factor_gt 0.0904
_refine_ls_wR_factor_ref 0.0915
_reflns_Friedel_coverage 0.779
_reflns_Friedel_fraction_full 0.965
_reflns_Friedel_fraction_max 0.775
_reflns_number_gt 5576
_reflns_number_total 5673
_reflns_threshold_expression 'I > 2\s(I)'
_cod_data_source_file 13-cif.cif
_cod_data_source_block m2016023b
_cod_database_code 4131290
_chemical_oxdiff_formula C25H23N2O2I
_shelx_space_group_comment
;
The symmetry employed for this shelxl refinement is uniquely defined
by the following loop, which should always be used as a source of
symmetry information in preference to the above space-group names.
They are only intended as comments.
;
_shelx_estimated_absorpt_t_max 0.814
_shelx_estimated_absorpt_t_min 0.711
_reflns_odcompleteness_completeness 88.42
_reflns_odcompleteness_iscentric 1
_reflns_odcompleteness_theta 30.96
_olex2_refinement_description
;
1. Fixed Uiso
 At 1.2 times of:
  All C(H) groups, All C(H,H) groups
2.a Ternary CH refined with riding coordinates:
 C1(H1), C3(H3)
2.b Secondary CH2 refined with riding coordinates:
 C11(H11A,H11B), C12(H12A,H12B), C19(H19A,H19B)
2.c Aromatic/amide H refined with riding coordinates:
 C7(H7), C8(H8), C9(H9), C10(H10), C15(H15), C16(H16), C17(H17), C18(H18),
 C21(H21), C22(H22), C23(H23), C24(H24), C25(H25)
;
_shelx_shelxl_version_number 2014/8
_olex2_submission_special_instructions 'No special instructions were received'
_oxdiff_exptl_absorpt_empirical_details
;
Empirical correction (ABSPACK) includes:
- Absorption correction using spherical harmonics
- Frame scaling
- Detector area scaling
;
_oxdiff_exptl_absorpt_empirical_full_max 4.710
_oxdiff_exptl_absorpt_empirical_full_min 0.630

loop_
_space_group_symop_operation_xyz
'x, y, z'
'-x, y+1/2, -z'

loop_
_atom_site_label
_atom_site_type_symbol
_atom_site_fract_x
_atom_site_fract_y
_atom_site_fract_z
_atom_site_U_iso_or_equiv
_atom_site_adp_type
_atom_site_occupancy
_atom_site_site_symmetry_order
_atom_site_calc_flag
_atom_site_refinement_flags_posn
I1 I 0.88896(4) 0.59741(4) 0.46351(3) 0.05735(17) Uani 1 1 d .
O1 O 0.7888(3) 1.1110(3) 0.35626(17) 0.0213(5) Uani 1 1 d .
O2 O 0.5120(4) 0.6704(3) 0.03297(17) 0.0178(5) Uani 1 1 d .
N1 N 0.6740(4) 1.0610(3) 0.21316(19) 0.0149(5) Uani 1 1 d .
N2 N 0.6936(4) 0.9418(3) 0.06909(19) 0.0141(5) Uani 1 1 d .
C1 C 0.6262(4) 0.9329(3) 0.1542(2) 0.0118(5) Uani 1 1 d .
H1 H 0.5023 0.9160 0.1461 0.014 Uiso 1 1 calc R
C2 C 0.7226(4) 0.7971(4) 0.2039(2) 0.0127(6) Uani 1 1 d .
C3 C 0.7511(4) 0.8486(4) 0.3023(2) 0.0137(6) Uani 1 1 d .
H3 H 0.8642 0.8151 0.3303 0.016 Uiso 1 1 calc R
C4 C 0.7445(4) 1.0217(4) 0.2966(2) 0.0155(6) Uani 1 1 d .
C5 C 0.8828(4) 0.8001(4) 0.1613(2) 0.0127(6) Uani 1 1 d .
C6 C 0.8590(4) 0.8863(4) 0.0831(2) 0.0143(6) Uani 1 1 d .
C7 C 0.9840(5) 0.9010(4) 0.0279(2) 0.0176(6) Uani 1 1 d .
H7 H 0.9684 0.9618 -0.0242 0.021 Uiso 1 1 calc R
C8 C 1.1337(5) 0.8223(5) 0.0524(3) 0.0220(7) Uani 1 1 d .
H8 H 1.2210 0.8290 0.0158 0.026 Uiso 1 1 calc R
C9 C 1.1575(5) 0.7344(5) 0.1294(3) 0.0226(7) Uani 1 1 d .
H9 H 1.2605 0.6822 0.1445 0.027 Uiso 1 1 calc R
C10 C 1.0313(4) 0.7223(4) 0.1844(2) 0.0170(6) Uani 1 1 d .
H10 H 1.0470 0.6619 0.2367 0.020 Uiso 1 1 calc R
C11 C 0.6354(4) 0.6418(4) 0.1904(2) 0.0151(6) Uani 1 1 d .
H11A H 0.6997 0.5669 0.2297 0.018 Uiso 1 1 calc R
H11B H 0.5227 0.6501 0.2098 0.018 Uiso 1 1 calc R
C12 C 0.6160(4) 0.5801(4) 0.0959(2) 0.0176(6) Uani 1 1 d .
H12A H 0.7284 0.5720 0.0761 0.021 Uiso 1 1 calc R
H12B H 0.5685 0.4763 0.0961 0.021 Uiso 1 1 calc R
C13 C 0.6177(5) 0.7951(4) 0.3582(2) 0.0152(6) Uani 1 1 d .
C14 C 0.6503(5) 0.6909(5) 0.4272(3) 0.0218(7) Uani 1 1 d .
C15 C 0.5244(5) 0.6454(5) 0.4780(3) 0.0285(9) Uani 1 1 d .
H15 H 0.5493 0.5753 0.5254 0.034 Uiso 1 1 calc R
C16 C 0.3635(5) 0.7031(5) 0.4587(3) 0.0239(7) Uani 1 1 d .
H16 H 0.2781 0.6727 0.4930 0.029 Uiso 1 1 calc R
C17 C 0.3279(5) 0.8050(4) 0.3894(3) 0.0203(7) Uani 1 1 d .
H17 H 0.2175 0.8434 0.3753 0.024 Uiso 1 1 calc R
C18 C 0.4542(5) 0.8509(4) 0.3406(2) 0.0181(6) Uani 1 1 d .
H18 H 0.4288 0.9222 0.2938 0.022 Uiso 1 1 calc R
C19 C 0.6184(5) 1.2164(4) 0.1919(2) 0.0170(6) Uani 1 1 d .
H19A H 0.6135 1.2329 0.1270 0.020 Uiso 1 1 calc R
H19B H 0.7008 1.2887 0.2221 0.020 Uiso 1 1 calc R
C20 C 0.4478(5) 1.2480(4) 0.2204(2) 0.0176(6) Uani 1 1 d .
C21 C 0.4339(6) 1.3179(5) 0.3012(3) 0.0253(8) Uani 1 1 d .
H21 H 0.5318 1.3525 0.3370 0.030 Uiso 1 1 calc R
C22 C 0.2778(6) 1.3378(6) 0.3303(3) 0.0324(9) Uani 1 1 d .
H22 H 0.2698 1.3862 0.3856 0.039 Uiso 1 1 calc R
C23 C 0.1332(6) 1.2869(6) 0.2785(3) 0.0336(10) Uani 1 1 d .
H23 H 0.0268 1.2995 0.2986 0.040 Uiso 1 1 calc R
C24 C 0.1462(6) 1.2177(5) 0.1974(3) 0.0315(9) Uani 1 1 d .
H24 H 0.0483 1.1824 0.1618 0.038 Uiso 1 1 calc R
C25 C 0.3020(5) 1.1999(5) 0.1679(3) 0.0234(7) Uani 1 1 d .
H25 H 0.3095 1.1546 0.1116 0.028 Uiso 1 1 calc R
H2A H 0.677(9) 1.022(8) 0.041(4) 0.039(16) Uiso 1 1 d .
H2 H 0.563(9) 0.747(8) 0.024(4) 0.035(16) Uiso 1 1 d .

loop_
_atom_site_aniso_label
_atom_site_aniso_U_11
_atom_site_aniso_U_22
_atom_site_aniso_U_33
_atom_site_aniso_U_23
_atom_site_aniso_U_13
_atom_site_aniso_U_12
I1 0.01871(14) 0.0841(3) 0.0702(3) 0.0613(2) 0.00927(13) 0.01276(15)
O1 0.0233(12) 0.0238(12) 0.0169(11) -0.0054(10) 0.0030(9) -0.0048(11)
O2 0.0200(13) 0.0171(11) 0.0155(11) 0.0003(9) -0.0015(9) -0.0026(9)
N1 0.0181(13) 0.0102(12) 0.0162(12) -0.0012(9) 0.0015(10) 0.0008(9)
N2 0.0158(14) 0.0150(12) 0.0115(12) 0.0034(10) 0.0016(10) 0.0025(10)
C1 0.0126(14) 0.0113(12) 0.0115(12) -0.0012(10) 0.0013(10) -0.0001(10)
C2 0.0139(15) 0.0130(12) 0.0112(13) 0.0012(10) 0.0018(11) 0.0006(10)
C3 0.0122(14) 0.0161(13) 0.0126(13) 0.0008(11) 0.0012(11) -0.0004(11)
C4 0.0149(15) 0.0177(14) 0.0147(14) -0.0026(11) 0.0056(11) -0.0033(12)
C5 0.0134(16) 0.0131(12) 0.0116(13) 0.0005(11) 0.0016(11) 0.0000(11)
C6 0.0149(15) 0.0148(13) 0.0134(13) -0.0003(11) 0.0019(11) 0.0004(11)
C7 0.0208(17) 0.0170(14) 0.0164(15) 0.0013(12) 0.0070(12) -0.0003(12)
C8 0.0180(18) 0.0285(18) 0.0209(16) -0.0027(14) 0.0079(13) -0.0045(14)
C9 0.0136(16) 0.0286(18) 0.0255(18) -0.0018(15) 0.0025(13) 0.0022(13)
C10 0.0144(15) 0.0209(15) 0.0157(14) 0.0009(12) 0.0011(12) 0.0042(12)
C11 0.0167(15) 0.0134(13) 0.0149(14) 0.0015(11) 0.0004(11) 0.0002(10)
C12 0.0204(15) 0.0131(13) 0.0185(14) -0.0027(12) -0.0009(11) 0.0016(12)
C13 0.0167(16) 0.0177(14) 0.0112(13) -0.0002(11) 0.0017(11) -0.0032(11)
C14 0.0174(17) 0.0285(17) 0.0192(16) 0.0086(14) 0.0008(13) 0.0002(14)
C15 0.0224(19) 0.039(2) 0.0243(18) 0.0143(16) 0.0033(14) -0.0041(16)
C16 0.0190(17) 0.0337(19) 0.0198(16) -0.0010(15) 0.0062(13) -0.0063(15)
C17 0.0159(17) 0.0261(16) 0.0195(16) -0.0063(14) 0.0044(13) -0.0009(13)
C18 0.0186(17) 0.0212(15) 0.0151(15) 0.0002(12) 0.0041(12) 0.0015(13)
C19 0.0202(17) 0.0103(13) 0.0203(15) -0.0011(11) 0.0020(12) -0.0003(11)
C20 0.0197(17) 0.0134(13) 0.0199(15) 0.0009(12) 0.0035(13) 0.0015(12)
C21 0.024(2) 0.0263(18) 0.0265(19) -0.0078(15) 0.0064(15) -0.0004(15)
C22 0.032(2) 0.035(2) 0.032(2) -0.0135(18) 0.0098(18) 0.0016(18)
C23 0.024(2) 0.039(2) 0.039(2) -0.007(2) 0.0107(18) 0.0015(18)
C24 0.0198(19) 0.036(2) 0.038(2) -0.0001(18) 0.0016(17) -0.0023(16)
C25 0.0249(19) 0.0232(16) 0.0215(17) -0.0005(14) 0.0013(14) 0.0017(14)

loop_
_atom_type_symbol
_atom_type_description
_atom_type_scat_dispersion_real
_atom_type_scat_dispersion_imag
_atom_type_scat_source
C C 0.0033 0.0016 'International Tables Vol C Tables 4.2.6.8 and 6.1.1.4'
H H 0.0000 0.0000 'International Tables Vol C Tables 4.2.6.8 and 6.1.1.4'
I I -0.4742 1.8119 'International Tables Vol C Tables 4.2.6.8 and 6.1.1.4'
N N 0.0061 0.0033 'International Tables Vol C Tables 4.2.6.8 and 6.1.1.4'
O O 0.0106 0.0060 'International Tables Vol C Tables 4.2.6.8 and 6.1.1.4'

loop_
_geom_angle_atom_site_label_1
_geom_angle_atom_site_label_2
_geom_angle_atom_site_label_3
_geom_angle
C12 O2 H2 108(5)
C1 N1 C19 122.4(3)
C4 N1 C1 114.8(3)
C4 N1 C19 121.5(3)
C1 N2 H2A 116(5)
C6 N2 C1 107.1(3)
C6 N2 H2A 118(5)
N1 C1 N2 113.6(3)
N1 C1 H1 111.9
N1 C1 C2 102.5(2)
N2 C1 H1 111.9
N2 C1 C2 104.5(3)
C2 C1 H1 111.9
C3 C2 C1 104.3(2)
C5 C2 C1 100.3(2)
C5 C2 C3 111.9(3)
C5 C2 C11 111.0(3)
C11 C2 C1 115.0(3)
C11 C2 C3 113.5(3)
C2 C3 H3 109.9
C4 C3 C2 103.7(3)
C4 C3 H3 109.9
C13 C3 C2 114.5(3)
C13 C3 H3 109.9
C13 C3 C4 108.6(3)
O1 C4 N1 125.1(3)
O1 C4 C3 126.6(3)
N1 C4 C3 108.2(3)
C6 C5 C2 109.6(3)
C10 C5 C2 129.7(3)
C10 C5 C6 120.4(3)
C5 C6 N2 110.1(3)
C7 C6 N2 128.1(3)
C7 C6 C5 121.7(3)
C6 C7 H7 121.4
C6 C7 C8 117.2(3)
C8 C7 H7 121.4
C7 C8 H8 119.3
C9 C8 C7 121.5(3)
C9 C8 H8 119.3
C8 C9 H9 119.8
C8 C9 C10 120.5(4)
C10 C9 H9 119.8
C5 C10 C9 118.7(3)
C5 C10 H10 120.6
C9 C10 H10 120.6
C2 C11 H11A 108.4
C2 C11 H11B 108.4
H11A C11 H11B 107.4
C12 C11 C2 115.7(3)
C12 C11 H11A 108.4
C12 C11 H11B 108.4
O2 C12 C11 114.4(3)
O2 C12 H12A 108.6
O2 C12 H12B 108.6
C11 C12 H12A 108.6
C11 C12 H12B 108.6
H12A C12 H12B 107.6
C14 C13 C3 122.8(3)
C14 C13 C18 117.4(3)
C18 C13 C3 119.8(3)
C13 C14 I1 122.4(3)
C13 C14 C15 121.2(4)
C15 C14 I1 116.3(3)
C14 C15 H15 120.0
C16 C15 C14 119.9(4)
C16 C15 H15 120.0
C15 C16 H16 120.1
C17 C16 C15 119.8(4)
C17 C16 H16 120.1
C16 C17 H17 120.1
C16 C17 C18 119.7(4)
C18 C17 H17 120.1
C13 C18 H18 119.0
C17 C18 C13 121.9(3)
C17 C18 H18 119.0
N1 C19 H19A 109.2
N1 C19 H19B 109.2
N1 C19 C20 111.9(3)
H19A C19 H19B 107.9
C20 C19 H19A 109.2
C20 C19 H19B 109.2
C21 C20 C19 120.5(3)
C21 C20 C25 118.9(4)
C25 C20 C19 120.6(3)
C20 C21 H21 119.7
C20 C21 C22 120.6(4)
C22 C21 H21 119.7
C21 C22 H22 119.9
C21 C22 C23 120.2(4)
C23 C22 H22 119.9
C22 C23 H23 120.3
C24 C23 C22 119.4(4)
C24 C23 H23 120.3
C23 C24 H24 119.9
C23 C24 C25 120.2(4)
C25 C24 H24 119.9
C20 C25 H25 119.7
C24 C25 C20 120.6(4)
C24 C25 H25 119.7

loop_
_geom_bond_atom_site_label_1
_geom_bond_atom_site_label_2
_geom_bond_distance
I1 C14 2.100(4)
O1 C4 1.217(4)
O2 C12 1.430(4)
O2 H2 0.81(7)
N1 C1 1.461(4)
N1 C4 1.365(4)
N1 C19 1.461(4)
N2 C1 1.461(4)
N2 C6 1.409(4)
N2 H2A 0.83(7)
C1 H1 1.0000
C1 C2 1.566(4)
C2 C3 1.550(4)
C2 C5 1.511(5)
C2 C11 1.537(4)
C3 H3 1.0000
C3 C4 1.526(5)
C3 C13 1.521(5)
C5 C6 1.400(4)
C5 C10 1.384(5)
C6 C7 1.392(5)
C7 H7 0.9500
C7 C8 1.399(6)
C8 H8 0.9500
C8 C9 1.393(6)
C9 H9 0.9500
C9 C10 1.395(5)
C10 H10 0.9500
C11 H11A 0.9900
C11 H11B 0.9900
C11 C12 1.522(5)
C12 H12A 0.9900
C12 H12B 0.9900
C13 C14 1.391(5)
C13 C18 1.399(5)
C14 C15 1.403(6)
C15 H15 0.9500
C15 C16 1.388(6)
C16 H16 0.9500
C16 C17 1.383(6)
C17 H17 0.9500
C17 C18 1.390(5)
C18 H18 0.9500
C19 H19A 0.9900
C19 H19B 0.9900
C19 C20 1.514(5)
C20 C21 1.388(5)
C20 C25 1.400(5)
C21 H21 0.9500
C21 C22 1.393(6)
C22 H22 0.9500
C22 C23 1.395(7)
C23 H23 0.9500
C23 C24 1.388(7)
C24 H24 0.9500
C24 C25 1.390(6)
C25 H25 0.9500

loop_
_geom_torsion_atom_site_label_1
_geom_torsion_atom_site_label_2
_geom_torsion_atom_site_label_3
_geom_torsion_atom_site_label_4
_geom_torsion
I1 C14 C15 C16 179.5(3)
N1 C1 C2 C3 23.9(3)
N1 C1 C2 C5 -92.1(3)
N1 C1 C2 C11 148.8(3)
N1 C19 C20 C21 96.2(4)
N1 C19 C20 C25 -80.3(4)
N2 C1 C2 C3 142.6(3)
N2 C1 C2 C5 26.7(3)
N2 C1 C2 C11 -92.5(3)
N2 C6 C7 C8 -173.6(3)
C1 N1 C4 O1 -177.9(3)
C1 N1 C4 C3 -0.2(4)
C1 N1 C19 C20 85.4(4)
C1 N2 C6 C5 18.6(4)
C1 N2 C6 C7 -165.5(3)
C1 C2 C3 C4 -24.3(3)
C1 C2 C3 C13 93.9(3)
C1 C2 C5 C6 -16.5(3)
C1 C2 C5 C10 170.0(3)
C1 C2 C11 C12 64.5(4)
C2 C3 C4 O1 -166.4(3)
C2 C3 C4 N1 15.9(4)
C2 C3 C13 C14 113.0(4)
C2 C3 C13 C18 -66.8(4)
C2 C5 C6 N2 -0.3(4)
C2 C5 C6 C7 -176.4(3)
C2 C5 C10 C9 174.4(3)
C2 C11 C12 O2 -63.7(4)
C3 C2 C5 C6 -126.5(3)
C3 C2 C5 C10 59.9(5)
C3 C2 C11 C12 -175.6(3)
C3 C13 C14 I1 0.8(5)
C3 C13 C14 C15 179.3(4)
C3 C13 C18 C17 179.7(3)
C4 N1 C1 N2 -127.4(3)
C4 N1 C1 C2 -15.4(4)
C4 N1 C19 C20 -81.0(4)
C4 C3 C13 C14 -131.6(4)
C4 C3 C13 C18 48.6(4)
C5 C2 C3 C4 83.3(3)
C5 C2 C3 C13 -158.5(3)
C5 C2 C11 C12 -48.5(4)
C5 C6 C7 C8 1.7(5)
C6 N2 C1 N1 82.4(3)
C6 N2 C1 C2 -28.5(3)
C6 C5 C10 C9 1.4(5)
C6 C7 C8 C9 -0.7(6)
C7 C8 C9 C10 0.1(6)
C8 C9 C10 C5 -0.4(6)
C10 C5 C6 N2 174.0(3)
C10 C5 C6 C7 -2.1(5)
C11 C2 C3 C4 -150.1(3)
C11 C2 C3 C13 -31.9(4)
C11 C2 C5 C6 105.5(3)
C11 C2 C5 C10 -68.0(5)
C13 C3 C4 O1 71.4(4)
C13 C3 C4 N1 -106.3(3)
C13 C14 C15 C16 0.9(7)
C14 C13 C18 C17 -0.1(5)
C14 C15 C16 C17 0.2(7)
C15 C16 C17 C18 -1.1(6)
C16 C17 C18 C13 1.1(6)
C18 C13 C14 I1 -179.4(3)
C18 C13 C14 C15 -0.9(6)
C19 N1 C1 N2 65.4(4)
C19 N1 C1 C2 177.4(3)
C19 N1 C4 O1 -10.6(5)
C19 N1 C4 C3 167.2(3)
C19 C20 C21 C22 -175.6(4)
C19 C20 C25 C24 174.7(4)
C20 C21 C22 C23 0.3(7)
C21 C20 C25 C24 -1.9(6)
C21 C22 C23 C24 -0.7(8)
C22 C23 C24 C25 -0.3(7)
C23 C24 C25 C20 1.5(7)
C25 C20 C21 C22 0.9(6)
